data_1530892
loop_
_publ_author_name
'Torardi, C.C.'
'Brixner, L.H.'

_publ_section_title
;
 Structure and luminescence of Ba2 W O3 F4
;
_journal_name_full 'Materials Research Bulletin'
_journal_page_first 137
_journal_page_last 145
_journal_volume 20
_journal_year 1985
_chemical_formula_sum 'Ba2 F4 O3 W'
_chemical_name_systematic 'Ba2 W O3 F4'
_space_group_IT_number 9
_symmetry_space_group_name_Hall 'I -2ya'
_symmetry_space_group_name_H-M 'I 1 a 1'
_cell_angle_alpha 90
_cell_angle_beta 92.48
_cell_angle_gamma 90
_cell_formula_units_Z 4
_cell_length_a 9.281
_cell_length_b 9.361
_cell_length_c 7.183
_cell_volume 623.471
_citation_journal_id_ASTM MRBUAC
_cod_data_source_file Torardi_MRBUAC_1985_1081.cif
_cod_data_source_block Ba2F4O3W1
_cod_original_cell_volume 623.4705
_cod_original_sg_symbol_Hall 'C -2yc (x+z,y,-x)'
_cod_original_formula_sum 'Ba2 F4 O3 W1'
_cod_database_code 1530892

loop_
_symmetry_equiv_pos_as_xyz
x,y,z
x+1/2,-y,z
x+1/2,y+1/2,z+1/2
x+1,-y+1/2,z+1/2

loop_
_atom_site_label
_atom_site_type_symbol
_atom_site_fract_x
_atom_site_fract_y
_atom_site_fract_z
_atom_site_occupancy
_atom_site_U_iso_or_equiv
Ba2 Ba+2 0.2413 0.9234 0.9965 1 0.0
F1 F-1 0.725 0.8364 0.7529 1 0.0
F2 F-1 0.0049 0.9179 0.7224 1 0.0
O2 O-2 0.9061 0.6893 0.5327 1 0.0
W1 W+6 0.9146 0.7363 0.7816 1 0.0
Ba1 Ba+2 0.0352 0.3699 0.9547 1 0.0
F3 F-1 0.3543 0.7891 0.7213 1 0.0
O3 O-2 0.0941 0.6588 0.8382 1 0.0
O1 O-2 0.8167 0.5694 0.8424 1 0.0
F4 F-1 0.0381 0.1013 0.0821 1 0.0
